data_2012390
loop_
_publ_author_name
'D\/ossing, Anders'
'Skands, Martin C.'
'Madsen, Anders \/Ostergaard'

_publ_section_title
;
 (2-Pyridylmethyl)ammonium pyridine-2-carboxylate: the product of
 oxidative degradation of bis(2-pyridylmethyl)amine
;
_journal_issue 12
_journal_name_full 'Acta Crystallographica Section C'
_journal_page_first 1460
_journal_page_last 1461
_journal_paper_doi 10.1107/S0108270101015426
_journal_volume 57
_journal_year 2001
_chemical_formula_iupac 'C6 H9 N2 + , C6 H4 N O2 -'
_chemical_formula_moiety 'C6 H9 N2 + , C6 H4 N O2 -'
_chemical_formula_sum 'C12 H13 N3 O2'
_chemical_formula_weight 231.25
_chemical_name_systematic
;
(2-Pyridylmethyl)ammonium pyridine-2-carboxylate
;
_space_group_IT_number 14
_symmetry_cell_setting monoclinic
_symmetry_space_group_name_Hall '-P 2ybc'
_symmetry_space_group_name_H-M 'P 1 21/c 1'
_atom_sites_solution_hydrogens geom
_atom_sites_solution_primary direct
_atom_sites_solution_secondary difmap
_cell_angle_alpha 90
_cell_angle_beta 95.700(11)
_cell_angle_gamma 90
_cell_formula_units_Z 4
_cell_length_a 6.4233(9)
_cell_length_b 9.0728(18)
_cell_length_c 20.265(3)
_cell_measurement_reflns_used 20
_cell_measurement_temperature 122
_cell_measurement_theta_max 43.81
_cell_measurement_theta_min 39.32
_cell_volume 1175.2(3)
_computing_cell_refinement 'CAD-4 EXPRESS'
_computing_data_collection 'CAD-4 EXPRESS (Enraf-Nonius, 1994)'
_computing_data_reduction 'DREADD (Blessing, 1987)'
_computing_molecular_graphics 'ORTEPII (Johnson, 1976)'
_computing_publication_material SHELXL97
_computing_structure_refinement 'SHELXL97 (Sheldrick, 1997)'
_computing_structure_solution 'SHELXS97 (Sheldrick, 1990)'
_diffrn_ambient_temperature 122.0(5)
_diffrn_measured_fraction_theta_full .999
_diffrn_measured_fraction_theta_max .999
_diffrn_measurement_device_type 'Enraf-Nonius CAD-4'
_diffrn_measurement_method \w/2\q
_diffrn_radiation_monochromator graphite
_diffrn_radiation_source 'fine-focus sealed tube'
_diffrn_radiation_type CuK\a
_diffrn_radiation_wavelength 1.54180
_diffrn_reflns_av_R_equivalents .025
_diffrn_reflns_av_sigmaI/netI .025
_diffrn_reflns_limit_h_max 8
_diffrn_reflns_limit_h_min -8
_diffrn_reflns_limit_k_max 11
_diffrn_reflns_limit_k_min 0
_diffrn_reflns_limit_l_max 25
_diffrn_reflns_limit_l_min 0
_diffrn_reflns_number 4776
_diffrn_reflns_theta_full 74.96
_diffrn_reflns_theta_max 74.96
_diffrn_reflns_theta_min 4.39
_diffrn_standards_decay_% 4.5
_diffrn_standards_interval_time 167
_diffrn_standards_number 5
_exptl_absorpt_coefficient_mu .754
_exptl_absorpt_correction_type none
_exptl_crystal_colour colourless
_exptl_crystal_density_diffrn 1.307
_exptl_crystal_density_meas ?
_exptl_crystal_density_method 'not measured'
_exptl_crystal_description needle
_exptl_crystal_F_000 488
_exptl_crystal_size_max .19
_exptl_crystal_size_mid .06
_exptl_crystal_size_min .02
_refine_diff_density_max .29
_refine_diff_density_min -.18
_refine_ls_extinction_coef .0120(14)
_refine_ls_extinction_expression Fc^*^=kFc[1+0.001xFc^2^\l^3^/sin(2\q)]^-1/4^
_refine_ls_extinction_method 'SHELXL97 (Sheldrick, 1997)'
_refine_ls_goodness_of_fit_ref 1.003
_refine_ls_hydrogen_treatment refall
_refine_ls_matrix_type full
_refine_ls_number_parameters 207
_refine_ls_number_reflns 2412
_refine_ls_number_restraints 0
_refine_ls_restrained_S_all 1.003
_refine_ls_R_factor_all .038
_refine_ls_R_factor_gt .033
_refine_ls_shift/su_max <0.001
_refine_ls_shift/su_mean .000
_refine_ls_structure_factor_coef Fsqd
_refine_ls_weighting_details 'calc w = 1/[\s^2^(Fo^2^)+(0.1P)^2^] where P=(Fo^2^+2Fc^2^)/3'
_refine_ls_weighting_scheme calc
_refine_ls_wR_factor_gt .113
_refine_ls_wR_factor_ref .119
_reflns_number_gt 2140
_reflns_number_total 2412
_reflns_threshold_expression I>2\s(I)
_cod_data_source_file os1143.cif
_cod_data_source_block I
_cod_depositor_comments
;
The following automatic conversions were performed:

'_exptl_crystal_density_meas' value 'not measured' was changed to '?'
- the value is perceived as not measured.

Automatic conversion script
Id: cif_fix_values 3008 2015-01-20 13:52:24Z robertas 
;
_cod_original_cell_volume 1175.1(3)
_cod_original_sg_symbol_H-M 'P 21/c'
_cod_database_code 2012390

loop_
_symmetry_equiv_pos_as_xyz
'x, y, z'
'-x, y+1/2, -z+1/2'
'-x, -y, -z'
'x, -y-1/2, z-1/2'

loop_
_atom_site_label
_atom_site_fract_x
_atom_site_fract_y
_atom_site_fract_z
_atom_site_U_iso_or_equiv
_atom_site_adp_type
_atom_site_calc_flag
_atom_site_refinement_flags
_atom_site_occupancy
_atom_site_disorder_assembly
_atom_site_disorder_group
_atom_site_type_symbol
C1 .18390(16) .33894(11) .38952(5) .0202(2) Uani d . 1 . . C
C2 .02792(15) .28040(11) .33368(5) .0196(2) Uani d . 1 . . C
C3 .09091(19) .18135(12) .28715(6) .0270(3) Uani d . 1 . . C
C4 -.30398(18) .29114(14) .28076(5) .0292(3) Uani d . 1 . . C
C5 -.25469(19) .19433(14) .23157(6) .0309(3) Uani d . 1 . . C
C6 -.0539(2) .13815(13) .23503(6) .0324(3) Uani d . 1 . . C
C7 .75862(17) .24344(12) .50895(6) .0261(3) Uani d . 1 . . C
C8 .58952(17) .20647(11) .55274(5) .0229(3) Uani d . 1 . . C
C9 .5797(2) .06513(13) .57965(6) .0309(3) Uani d . 1 . . C
C10 .4236(2) .03386(13) .61969(6) .0348(3) Uani d . 1 . . C
C11 .2816(2) .14310(15) .63175(6) .0332(3) Uani d . 1 . . C
C12 .30333(18) .28077(13) .60322(6) .0287(3) Uani d . 1 . . C
O1 .11368(12) .42770(9) .42944(4) .0274(2) Uani d . 1 . . O
O2 .36799(12) .29485(9) .39017(4) .0283(2) Uani d . 1 . . O
N1 -.16701(14) .33402(11) .33111(4) .0246(2) Uani d . 1 . . N
N2 .45458(14) .31311(10) .56429(4) .0236(2) Uani d . 1 . . N
N3 .71603(14) .38256(10) .47272(4) .0203(2) Uani d . 1 . . N
H3 .239(3) .1468(18) .2917(8) .041(4) Uiso d . 1 . . H
H4 -.449(3) .3261(19) .2794(8) .046(4) Uiso d . 1 . . H
H5 -.360(3) .1641(18) .1959(8) .041(4) Uiso d . 1 . . H
H6 -.017(2) .0712(19) .2007(8) .045(4) Uiso d . 1 . . H
H1N3 .725(2) .4624(18) .5029(8) .036(4) Uiso d . 1 . . H
H2N3 .585(3) .3764(17) .4482(8) .037(4) Uiso d . 1 . . H
H3N3 .821(3) .3990(17) .4453(8) .038(4) Uiso d . 1 . . H
H7A .898(3) .2511(19) .5348(8) .038(4) Uiso d . 1 . . H
H7B .770(3) .163(2) .4775(9) .045(4) Uiso d . 1 . . H
H9 .679(2) -.0096(18) .5697(7) .036(4) Uiso d . 1 . . H
H10 .407(2) -.0658(18) .6390(8) .046(4) Uiso d . 1 . . H
H11 .173(3) .1250(19) .6597(9) .051(5) Uiso d . 1 . . H
H12 .207(2) .3641(16) .6127(7) .028(3) Uiso d . 1 . . H

loop_
_atom_site_aniso_label
_atom_site_aniso_U_11
_atom_site_aniso_U_22
_atom_site_aniso_U_33
_atom_site_aniso_U_12
_atom_site_aniso_U_13
_atom_site_aniso_U_23
C1 .0193(5) .0209(5) .0208(5) -.0019(4) .0035(4) -.0009(4)
C2 .0202(5) .0203(5) .0188(5) -.0030(4) .0037(4) .0010(4)
C3 .0294(6) .0246(5) .0270(6) .0016(4) .0026(4) -.0049(4)
C4 .0216(5) .0421(6) .0233(6) -.0034(5) .0001(4) .0005(5)
C5 .0323(6) .0379(6) .0214(5) -.0095(5) -.0025(4) -.0001(4)
C6 .0424(7) .0287(6) .0258(6) -.0036(5) .0025(5) -.0085(4)
C7 .0228(5) .0225(5) .0330(6) .0056(4) .0023(4) -.0002(4)
C8 .0244(5) .0219(5) .0214(5) -.0001(4) -.0032(4) -.0013(4)
C9 .0420(7) .0220(5) .0279(5) .0028(5) -.0010(5) .0005(4)
C10 .0512(8) .0245(5) .0280(6) -.0076(5) -.0002(5) .0052(4)
C11 .0364(7) .0367(6) .0265(6) -.0097(5) .0030(5) .0043(5)
C12 .0259(5) .0326(6) .0280(6) -.0002(4) .0038(4) .0046(4)
O1 .0206(4) .0339(4) .0279(4) -.0012(3) .0036(3) -.0131(3)
O2 .0199(4) .0341(4) .0307(4) .0027(3) .0008(3) -.0085(3)
N1 .0197(4) .0326(5) .0219(5) -.0014(3) .0036(3) -.0015(4)
N2 .0229(5) .0237(5) .0240(5) .0006(3) .0012(3) .0024(3)
N3 .0178(4) .0221(4) .0213(4) .0006(3) .0035(3) -.0026(3)

loop_
_atom_type_symbol
_atom_type_description
_atom_type_scat_dispersion_real
_atom_type_scat_dispersion_imag
_atom_type_scat_source
C C .0181 .0091 'International Tables Vol C Tables 4.2.6.8 and 6.1.1.4'
H H .0000 .0000 'International Tables Vol C Tables 4.2.6.8 and 6.1.1.4'
O O .0492 .0322 'International Tables Vol C Tables 4.2.6.8 and 6.1.1.4'
N N .0311 .0180 'International Tables Vol C Tables 4.2.6.8 and 6.1.1.4'

loop_
_geom_angle_atom_site_label_1
_geom_angle_atom_site_label_2
_geom_angle_atom_site_label_3
_geom_angle
O2 C1 O1 126.84(10)
O2 C1 C2 116.55(9)
O1 C1 C2 116.61(9)
N1 C2 C3 122.81(10)
N1 C2 C1 116.34(9)
C3 C2 C1 120.80(9)
C2 C3 C6 118.57(11)
C2 C3 H3 118.7(9)
C6 C3 H3 122.7(9)
N1 C4 C5 123.50(11)
N1 C4 H4 118.6(10)
C5 C4 H4 117.8(10)
C6 C5 C4 118.37(10)
C6 C5 H5 120.6(10)
C4 C5 H5 121.1(10)
C5 C6 C3 118.98(11)
C5 C6 H6 119.1(10)
C3 C6 H6 121.9(10)
N3 C7 C8 112.05(9)
N3 C7 H7A 108.4(10)
C8 C7 H7A 111.7(9)
N3 C7 H7B 109.6(10)
C8 C7 H7B 109.0(10)
H7A C7 H7B 105.8(14)
N2 C8 C9 122.80(11)
N2 C8 C7 117.40(9)
C9 C8 C7 119.80(10)
C10 C9 C8 118.78(11)
C10 C9 H9 120.8(9)
C8 C9 H9 120.4(9)
C9 C10 C11 119.09(11)
C9 C10 H10 121.9(10)
C11 C10 H10 118.9(10)
C10 C11 C12 118.34(11)
C10 C11 H11 120.9(11)
C12 C11 H11 120.8(11)
N2 C12 C11 123.32(11)
N2 C12 H12 116.1(8)
C11 C12 H12 120.5(8)
C4 N1 C2 117.76(9)
C8 N2 C12 117.68(10)
C7 N3 H1N3 109.7(9)
C7 N3 H2N3 109.1(10)
H1N3 N3 H2N3 112.7(13)
C7 N3 H3N3 109.1(10)
H1N3 N3 H3N3 105.1(13)
H2N3 N3 H3N3 111.1(13)

loop_
_geom_bond_atom_site_label_1
_geom_bond_atom_site_label_2
_geom_bond_site_symmetry_2
_geom_bond_distance
_geom_bond_publ_flag
C1 O2 . 1.2472(13) ?
C1 O1 . 1.2564(13) ?
C1 C2 . 1.5299(14) ?
C2 N1 . 1.3395(14) ?
C2 C3 . 1.3914(15) ?
C3 C6 . 1.3924(16) ?
C3 H3 . .995(16) ?
C4 N1 . 1.3370(14) ?
C4 C5 . 1.3884(17) ?
C4 H4 . .985(17) ?
C5 C6 . 1.3821(18) ?
C5 H5 . .979(17) ?
C6 H6 . .970(17) ?
C7 N3 . 1.4724(14) ?
C7 C8 . 1.5071(15) ?
C7 H7A . .995(17) ?
C7 H7B . .976(18) ?
C8 N2 . 1.3351(14) ?
C8 C9 . 1.3974(15) ?
C9 C10 . 1.3807(18) ?
C9 H9 . .967(16) ?
C10 C11 . 1.3853(19) ?
C10 H10 . .995(17) ?
C11 C12 . 1.3894(17) ?
C11 H11 . .954(19) ?
C12 N2 . 1.3435(14) ?
C12 H12 . 1.006(15) ?
N3 H1N3 . .946(16) ?
N3 H2N3 . .933(16) ?
N3 H3N3 . .927(17) ?

loop_
_geom_hbond_atom_site_label_D
_geom_hbond_atom_site_label_H
_geom_hbond_atom_site_label_A
_geom_hbond_site_symmetry_A
_geom_hbond_distance_DH
_geom_hbond_distance_HA
_geom_hbond_distance_DA
_geom_hbond_angle_DHA
N3 H1N3 O1 3_666 .946(16) 1.913(16) 2.7672(13) 149.0(13)
N3 H2N3 O2 . .933(16) 1.885(17) 2.7722(13) 157.9(14)
N3 H3N3 N1 1_655 .927(17) 2.396(16) 3.0694(13) 129.4(13)
N3 H3N3 O1 1_655 .927(17) 1.956(17) 2.8117(12) 152.5(14)

loop_
_cod_related_entry_id
_cod_related_entry_database
_cod_related_entry_code
1 ChemSpider 21107308
